data_1562364
loop_
_publ_author_name
'SUDA, Shintaro'
'ONAMI, Yuika'
'HARAGUCHI, Tomoyuki'
'AKITSU, Takashiro'

_publ_section_title
;
 Orthorhombic Polymorphism of
 4-(2-Phenyldiazenyl)-2-[(phenylimino)methyl]phenol
;
_journal_issue 0
_journal_name_full 'X-ray Structure Analysis Online'
_journal_page_first 17
_journal_page_last 18
_journal_paper_doi 10.2116/xraystruct.37.17
_journal_volume 37
_journal_year 2021
_chemical_absolute_configuration syn
_chemical_formula_moiety 'C19 H15 N3 O'
_chemical_formula_sum 'C19 H15 N3 O'
_chemical_formula_weight 301.34
_space_group_crystal_system orthorhombic
_space_group_IT_number 33
_space_group_name_Hall 'P 2c -2n'
_space_group_name_H-M_alt 'P n a 21'
_atom_sites_solution_hydrogens geom
_cell_angle_alpha 90
_cell_angle_beta 90
_cell_angle_gamma 90
_cell_formula_units_Z 4
_cell_length_a 18.351(4)
_cell_length_b 17.574(4)
_cell_length_c 4.5721(9)
_cell_measurement_reflns_used 659
_cell_measurement_temperature 173
_cell_measurement_theta_max 23.9963
_cell_measurement_theta_min 2.4699
_cell_volume 1474.5(5)
_computing_cell_refinement 'SAINT V8.38A (Bruker AXS Inc., 2017)'
_computing_data_collection 'Bruker APEX3'
_computing_data_reduction 'SAINT V8.38A (Bruker AXS Inc., 2017)'
_computing_molecular_graphics 'shelXle (C.B. Huebschle, rev 833)'
_computing_publication_material 'Bruker SHELXTL'
_computing_structure_refinement 'SHELXL-2016/6 (Sheldrick, 2016)'
_computing_structure_solution 'SHELXT 2014/5 (Sheldrick, 2014)'
_diffrn_ambient_temperature 173
_diffrn_detector_area_resol_mean 8.3333
_diffrn_measured_fraction_theta_full 0.999
_diffrn_measured_fraction_theta_max 0.950
_diffrn_measurement_device_type 'Bruker APEX-III CCD'
_diffrn_measurement_method '\f and \w scans'
_diffrn_radiation_type MoK\a
_diffrn_radiation_wavelength 0.71073
_diffrn_reflns_av_R_equivalents 0.0601
_diffrn_reflns_av_unetI/netI 0.0602
_diffrn_reflns_limit_h_max 18
_diffrn_reflns_limit_h_min -23
_diffrn_reflns_limit_k_max 22
_diffrn_reflns_limit_k_min -15
_diffrn_reflns_limit_l_max 6
_diffrn_reflns_limit_l_min -5
_diffrn_reflns_number 7730
_diffrn_reflns_theta_full 28.11
_diffrn_reflns_theta_max 28.11
_diffrn_reflns_theta_min 2.22
_diffrn_source 'fine-focus sealed tube'
_exptl_absorpt_coefficient_mu 0.087
_exptl_absorpt_correction_T_max 0.75
_exptl_absorpt_correction_T_min 0.65
_exptl_absorpt_correction_type multi-scan
_exptl_absorpt_process_details 'SADABS-2016/2 - Bruker AXS area detector scaling and absorption correction'
_exptl_crystal_density_diffrn 1.357
_exptl_crystal_density_method 'not measured'
_exptl_crystal_description prism
_exptl_crystal_F_000 632
_exptl_crystal_size_max 0.50
_exptl_crystal_size_mid 0.20
_exptl_crystal_size_min 0.20
_refine_diff_density_max 1.260
_refine_diff_density_min -0.352
_refine_ls_abs_structure_details
;

Flack x determined using 809 quotients [(I+)-(I-)]/[(I+)+(I-)]
(Parsons, Flack and Wagner, Acta Cryst. B69 (2013) 249-259).
;
_refine_ls_abs_structure_Flack 2.3(10)
_refine_ls_extinction_method 'SHELXL-2016/6 (Sheldrick 2016)'
_refine_ls_goodness_of_fit_ref 1.079
_refine_ls_hydrogen_treatment constr
_refine_ls_matrix_type full
_refine_ls_number_parameters 210
_refine_ls_number_reflns 3226
_refine_ls_number_restraints 1
_refine_ls_restrained_S_all 1.079
_refine_ls_R_factor_all 0.0882
_refine_ls_R_factor_gt 0.0757
_refine_ls_shift/su_max 0.014
_refine_ls_shift/su_mean 0.004
_refine_ls_structure_factor_coef Fsqd
_refine_ls_weighting_details 'w=1/[\s^2^(Fo^2^)+(0.1435P)^2^+0.5814P] where P=(Fo^2^+2Fc^2^)/3'
_refine_ls_weighting_scheme calc
_refine_ls_wR_factor_gt 0.2283
_refine_ls_wR_factor_ref 0.2379
_reflns_number_gt 2628
_reflns_number_total 3226
_reflns_threshold_expression 'I > 2\s(I)'
_cod_data_source_file 37_17_1.txt
_cod_data_source_block tanakasann
_cod_depositor_comments
;
The following automatic conversions were performed:

data item '_exptl_absorpt_correction_type' value 'Multi-Scan' was
changed to 'multi-scan' in accordance with the
/home/data/users/saulius/crontab/automatic-downloads/current/J-STAGE/lib/dictionaries/cif_core.dic
dictionary named 'cif_core.dic' version 2.4.2 last updated on
2011-04-26.

Automatic conversion script
Id: cif_fix_values 7556 2019-12-06 15:28:31Z antanas 
;
_cod_database_code 1562364

loop_
_space_group_symop_operation_xyz
'x, y, z'
'-x, -y, z+1/2'
'x+1/2, -y+1/2, z'
'-x+1/2, y+1/2, z+1/2'

loop_
_atom_site_type_symbol
_atom_site_label
_atom_site_fract_x
_atom_site_fract_y
_atom_site_fract_z
_atom_site_U_iso_or_equiv
_atom_site_adp_type
_atom_site_calc_flag
_atom_site_refinement_flags_adp
_atom_site_refinement_flags_occupancy
_atom_site_refinement_flags_posn
_atom_site_occupancy
_atom_site_disorder_assembly
_atom_site_disorder_group
N N1 0.4994(2) 0.6877(2) 0.0302(9) 0.0343(9) Uani d . . . 1 . .
C C1 0.4034(3) 0.7043(3) -0.3112(11) 0.0404(12) Uani d . . . 1 . .
H H1 0.405628 0.757134 -0.268374 0.049 Uiso calc U . R 1 . .
O O1 0.5566(3) 0.8073(3) 0.2478(13) 0.0673(13) Uani d . . . 1 . .
H H6 0.522808 0.784051 0.161896 0.101 Uiso calc U . R 1 . .
C C2 0.3534(3) 0.6773(3) -0.5140(12) 0.0420(12) Uani d . . . 1 . .
H H2 0.321422 0.71192 -0.608722 0.05 Uiso calc U . R 1 . .
N N2 0.7268(2) 0.6086(2) 0.8875(9) 0.0352(9) Uani d . . . 1 . .
N N3 0.7797(2) 0.6377(2) 1.0246(10) 0.0379(10) Uani d . . . 1 . .
C C3 0.3495(3) 0.6012(3) -0.5795(13) 0.0436(12) Uani d . . . 1 . .
H H3 0.31531 0.583312 -0.719719 0.052 Uiso calc U . R 1 . .
C C5 0.4464(2) 0.5764(3) -0.2367(12) 0.0346(10) Uani d . . . 1 . .
H H5 0.47855 0.541838 -0.142354 0.041 Uiso calc U . R 1 . .
C C4 0.3965(2) 0.5501(3) -0.4372(12) 0.0370(11) Uani d . . . 1 . .
H H4 0.393728 0.497232 -0.479518 0.044 Uiso calc U . R 1 . .
C C6 0.4498(2) 0.6543(3) -0.1722(10) 0.0304(10) Uani d . . . 1 . .
C C7 0.5410(2) 0.6430(2) 0.1652(9) 0.0222(8) Uani d . . . 1 . .
H H7 0.539633 0.589409 0.138769 0.027 Uiso calc U . R 1 . .
C C9 0.5961(3) 0.7590(3) 0.3930(11) 0.0369(11) Uani d . . . 1 . .
C C8 0.5902(2) 0.6790(3) 0.3598(10) 0.0313(10) Uani d . . . 1 . .
C C10 0.6476(3) 0.7884(3) 0.5855(14) 0.0495(14) Uani d . . . 1 . .
H H10 0.652477 0.842012 0.603983 0.059 Uiso calc U . R 1 . .
C C11 0.6918(3) 0.7414(3) 0.7506(13) 0.0434(12) Uani d . . . 1 . .
H H11 0.726023 0.762847 0.883117 0.052 Uiso calc U . R 1 . .
C C12 0.6348(2) 0.6317(3) 0.5276(11) 0.0335(10) Uani d . . . 1 . .
H H12 0.63016 0.578106 0.509378 0.04 Uiso calc U . R 1 . .
C C13 0.6862(2) 0.6618(3) 0.7225(10) 0.0326(10) Uani d . . . 1 . .
C C14 0.8193(3) 0.5869(3) 1.2083(10) 0.0366(11) Uani d . . . 1 . .
C C15 0.8848(3) 0.6138(3) 1.3098(13) 0.0424(12) Uani d . . . 1 . .
H H15 0.901631 0.662513 1.249465 0.051 Uiso calc U . R 1 . .
C C16 0.9265(3) 0.5706(3) 1.4995(14) 0.0507(14) Uani d . . . 1 . .
H H16 0.971639 0.58946 1.571014 0.061 Uiso calc U . R 1 . .
C C17 0.9015(3) 0.4987(3) 1.5847(14) 0.0510(14) Uani d . . . 1 . .
H H17 0.929736 0.468352 1.714047 0.061 Uiso calc U . R 1 . .
C C18 0.8359(3) 0.4722(3) 1.4805(14) 0.0481(13) Uani d . . . 1 . .
H H18 0.819137 0.423303 1.538647 0.058 Uiso calc U . R 1 . .
C C19 0.7946(3) 0.5149(3) 1.2952(13) 0.0412(12) Uani d . . . 1 . .
H H19 0.749269 0.496099 1.225495 0.049 Uiso calc U . R 1 . .

loop_
_atom_site_aniso_label
_atom_site_aniso_U_11
_atom_site_aniso_U_22
_atom_site_aniso_U_33
_atom_site_aniso_U_12
_atom_site_aniso_U_13
_atom_site_aniso_U_23
N1 0.0380(18) 0.038(2) 0.027(2) -0.0001(16) 0.0039(16) 0.0001(17)
C1 0.045(3) 0.042(3) 0.034(3) 0.007(2) 0.004(2) 0.002(2)
O1 0.077(3) 0.051(2) 0.073(3) 0.004(2) -0.008(3) -0.006(2)
C2 0.039(2) 0.050(3) 0.037(3) 0.011(2) 0.000(2) 0.003(2)
N2 0.0323(19) 0.045(2) 0.028(2) -0.0026(16) 0.0012(16) -0.0064(18)
N3 0.0369(19) 0.047(2) 0.030(2) -0.0048(16) 0.0005(18) -0.0035(19)
C3 0.038(2) 0.057(3) 0.037(3) -0.009(2) 0.000(2) 0.000(2)
C5 0.032(2) 0.040(2) 0.032(2) 0.0003(18) 0.0017(19) 0.002(2)
C4 0.039(2) 0.038(2) 0.034(3) -0.0047(19) 0.003(2) -0.002(2)
C6 0.0257(19) 0.042(2) 0.023(2) -0.0001(17) 0.0014(16) 0.0023(18)
C7 0.0230(16) 0.0249(18) 0.0187(18) -0.0020(15) 0.0019(15) -0.0009(15)
C9 0.047(2) 0.031(2) 0.033(3) 0.0019(19) 0.003(2) -0.002(2)
C8 0.033(2) 0.036(2) 0.025(2) -0.0026(18) 0.0027(17) -0.0068(19)
C10 0.059(3) 0.037(3) 0.053(4) -0.008(2) 0.006(3) -0.007(2)
C11 0.048(3) 0.047(3) 0.036(3) -0.010(2) -0.004(2) -0.006(2)
C12 0.036(2) 0.036(2) 0.029(2) -0.0064(18) 0.0035(19) -0.005(2)
C13 0.032(2) 0.039(2) 0.026(2) -0.0040(18) 0.0037(17) -0.0021(19)
C14 0.040(2) 0.044(3) 0.025(2) 0.0010(19) -0.0005(18) -0.007(2)
C15 0.041(2) 0.046(3) 0.039(3) -0.003(2) 0.000(2) -0.001(2)
C16 0.038(2) 0.060(3) 0.054(4) 0.005(2) -0.008(3) -0.005(3)
C17 0.053(3) 0.057(3) 0.043(3) 0.017(3) -0.003(3) 0.001(3)
C18 0.056(3) 0.042(3) 0.046(3) 0.002(2) 0.002(2) -0.003(3)
C19 0.038(2) 0.044(3) 0.042(3) -0.002(2) 0.003(2) -0.005(2)

loop_
_atom_type_symbol
_atom_type_description
_atom_type_scat_dispersion_real
_atom_type_scat_dispersion_imag
_atom_type_scat_source
C C 0.0033 0.0016 'International Tables Vol C Tables 4.2.6.8 and 6.1.1.4'
H H 0.0000 0.0000 'International Tables Vol C Tables 4.2.6.8 and 6.1.1.4'
N N 0.0061 0.0033 'International Tables Vol C Tables 4.2.6.8 and 6.1.1.4'
O O 0.0106 0.0060 'International Tables Vol C Tables 4.2.6.8 and 6.1.1.4'

loop_
_geom_angle_atom_site_label_1
_geom_angle_atom_site_label_2
_geom_angle_atom_site_label_3
_geom_angle_site_symmetry_1
_geom_angle_site_symmetry_3
_geom_angle
_geom_angle_publ_flag
C7 N1 C6 . . 116.7(4) ?
C6 C1 C2 . . 119.9(5) ?
C6 C1 H1 . . 120.1 ?
C2 C1 H1 . . 120.1 ?
C9 O1 H6 . . 109.5 ?
C3 C2 C1 . . 120.9(5) ?
C3 C2 H2 . . 119.5 ?
C1 C2 H2 . . 119.5 ?
N3 N2 C13 . . 113.7(4) ?
N2 N3 C14 . . 115.5(4) ?
C2 C3 C4 . . 119.3(5) ?
C2 C3 H3 . . 120.3 ?
C4 C3 H3 . . 120.3 ?
C4 C5 C6 . . 119.8(4) ?
C4 C5 H5 . . 120.1 ?
C6 C5 H5 . . 120.1 ?
C5 C4 C3 . . 120.1(4) ?
C5 C4 H4 . . 119.9 ?
C3 C4 H4 . . 119.9 ?
C1 C6 C5 . . 119.8(4) ?
C1 C6 N1 . . 115.6(4) ?
C5 C6 N1 . . 124.6(4) ?
N1 C7 C8 . . 114.6(4) ?
N1 C7 H7 . . 122.7 ?
C8 C7 H7 . . 122.7 ?
O1 C9 C10 . . 117.4(4) ?
O1 C9 C8 . . 123.4(5) ?
C10 C9 C8 . . 119.2(5) ?
C12 C8 C7 . . 116.9(4) ?
C12 C8 C9 . . 119.1(4) ?
C7 C8 C9 . . 124.0(4) ?
C11 C10 C9 . . 121.5(5) ?
C11 C10 H10 . . 119.2 ?
C9 C10 H10 . . 119.2 ?
C10 C11 C13 . . 120.0(5) ?
C10 C11 H11 . . 120.0 ?
C13 C11 H11 . . 120.0 ?
C8 C12 C13 . . 121.3(4) ?
C8 C12 H12 . . 119.3 ?
C13 C12 H12 . . 119.3 ?
C12 C13 C11 . . 118.8(4) ?
C12 C13 N2 . . 116.4(4) ?
C11 C13 N2 . . 124.7(4) ?
C15 C14 C19 . . 120.0(5) ?
C15 C14 N3 . . 115.4(4) ?
C19 C14 N3 . . 124.5(4) ?
C14 C15 C16 . . 120.4(5) ?
C14 C15 H15 . . 119.8 ?
C16 C15 H15 . . 119.8 ?
C15 C16 C17 . . 119.3(5) ?
C15 C16 H16 . . 120.4 ?
C17 C16 H16 . . 120.4 ?
C18 C17 C16 . . 119.8(5) ?
C18 C17 H17 . . 120.1 ?
C16 C17 H17 . . 120.1 ?
C19 C18 C17 . . 121.0(5) ?
C19 C18 H18 . . 119.5 ?
C17 C18 H18 . . 119.5 ?
C18 C19 C14 . . 119.6(5) ?
C18 C19 H19 . . 120.2 ?
C14 C19 H19 . . 120.2 ?

loop_
_geom_bond_atom_site_label_1
_geom_bond_atom_site_label_2
_geom_bond_site_symmetry_2
_geom_bond_distance
_geom_bond_publ_flag
N1 C7 . 1.258(5) ?
N1 C6 . 1.424(6) ?
C1 C6 . 1.379(6) ?
C1 C2 . 1.388(7) ?
C1 H1 . 0.95 ?
O1 C9 . 1.298(7) ?
O1 H6 . 0.84 ?
C2 C3 . 1.371(8) ?
C2 H2 . 0.95 ?
N2 N3 . 1.264(6) ?
N2 C13 . 1.414(6) ?
N3 C14 . 1.426(6) ?
C3 C4 . 1.405(7) ?
C3 H3 . 0.95 ?
C5 C4 . 1.377(7) ?
C5 C6 . 1.402(6) ?
C5 H5 . 0.95 ?
C4 H4 . 0.95 ?
C7 C8 . 1.416(5) ?
C7 H7 . 0.95 ?
C9 C10 . 1.391(7) ?
C9 C8 . 1.419(6) ?
C8 C12 . 1.396(7) ?
C10 C11 . 1.382(8) ?
C10 H10 . 0.95 ?
C11 C13 . 1.410(7) ?
C11 H11 . 0.95 ?
C12 C13 . 1.401(6) ?
C12 H12 . 0.95 ?
C14 C15 . 1.373(7) ?
C14 C19 . 1.401(7) ?
C15 C16 . 1.384(8) ?
C15 H15 . 0.95 ?
C16 C17 . 1.399(8) ?
C16 H16 . 0.95 ?
C17 C18 . 1.377(8) ?
C17 H17 . 0.95 ?
C18 C19 . 1.363(8) ?
C18 H18 . 0.95 ?
C19 H19 . 0.95 ?

loop_
_geom_hbond_atom_site_label_D
_geom_hbond_atom_site_label_H
_geom_hbond_atom_site_label_A
_geom_hbond_site_symmetry_A
_geom_hbond_distance_DH
_geom_hbond_distance_HA
_geom_hbond_distance_DA
_geom_hbond_angle_DHA
_geom_hbond_publ_flag
O1 H6 N1 . 0.84 1.85 2.551(6) 140.3 yes
O1 H6 N1 . 0.84 1.85 2.551(6) 140.3 yes
O1 H6 N1 . 0.84 1.85 2.551(6) 140.3 yes
O1 H6 N1 . 0.84 1.85 2.551(6) 140.3 yes
